data_7040010
loop_
_publ_author_name
'Mondal, Manas Kumar'
'Mukherjee, Chandan'

_publ_section_title
;
 An unprecedented one-step synthesis of octahedral
 Cu(ii)-bis(iminoquinone) complexes and their reactivity with NaBH4.
;
_journal_issue 34
_journal_name_full 'Dalton transactions (Cambridge, England : 2003)'
_journal_page_first 13532
_journal_page_last 13540
_journal_paper_doi 10.1039/c6dt02443b
_journal_volume 45
_journal_year 2016
_chemical_compound_source synthesis
_chemical_formula_moiety 'C52 H56 Cl2 Cu N4 O8'
_chemical_formula_sum 'C52 H56 Cl2 Cu N4 O8'
_chemical_formula_weight 999.45
_chemical_name_systematic unk
_space_group_IT_number 15
_symmetry_cell_setting monoclinic
_symmetry_Int_Tables_number 15
_symmetry_space_group_name_Hall '-C 2yc'
_symmetry_space_group_name_H-M 'C 1 2/c 1'
_atom_sites_solution_hydrogens geom
_atom_sites_solution_primary direct
_atom_sites_solution_secondary difmap
_audit_creation_method SHELXL-97
_audit_update_record
;
2016-07-14 deposited with the CCDC.
2016-07-21 downloaded from the CCDC.
;
_cell_angle_alpha 90.00
_cell_angle_beta 98.919(4)
_cell_angle_gamma 90.00
_cell_formula_units_Z 4
_cell_length_a 33.6810(16)
_cell_length_b 16.0902(7)
_cell_length_c 11.2272(5)
_cell_measurement_reflns_used 11247
_cell_measurement_temperature 293(2)
_cell_measurement_theta_max 28.55
_cell_measurement_theta_min 3.07
_cell_volume 6010.8(5)
_computing_cell_refinement 'CrysAlisPro, Agilent Technologies'
_computing_data_collection 'CrysAlisPro, Agilent Technologies'
_computing_data_reduction 'CrysAlisPro, Agilent Technologies'
_computing_molecular_graphics 'Bruker SHELXTL'
_computing_publication_material 'Bruker SHELXTL'
_computing_structure_refinement 'SHELXL-97 (Sheldrick, 1997)'
_computing_structure_solution 'SHELXS-97 (Sheldrick, 1990)'
_diffrn_ambient_temperature 293(2)
_diffrn_measured_fraction_theta_full 0.995
_diffrn_measured_fraction_theta_max 0.995
_diffrn_measurement_device_type 'SuperNova, Single source at offset, Eos'
_diffrn_measurement_method '\w scans'
_diffrn_radiation_monochromator mirror
_diffrn_radiation_probe x-ray
_diffrn_radiation_type MoK\a
_diffrn_radiation_wavelength 0.71073
_diffrn_reflns_av_R_equivalents 0.0600
_diffrn_reflns_av_unetI/netI 0.1166
_diffrn_reflns_limit_h_max 37
_diffrn_reflns_limit_h_min -40
_diffrn_reflns_limit_k_max 19
_diffrn_reflns_limit_k_min -18
_diffrn_reflns_limit_l_max 13
_diffrn_reflns_limit_l_min -6
_diffrn_reflns_number 10830
_diffrn_reflns_theta_full 25.00
_diffrn_reflns_theta_max 25.00
_diffrn_reflns_theta_min 3.07
_diffrn_source 'SuperNova (Mo) X-ray Source'
_exptl_absorpt_coefficient_mu 0.500
_exptl_absorpt_correction_T_max 0.951
_exptl_absorpt_correction_T_min 0.931
_exptl_absorpt_correction_type multi-scan
_exptl_absorpt_process_details SADABS
_exptl_crystal_colour red
_exptl_crystal_density_diffrn 1.104
_exptl_crystal_density_method 'not measured'
_exptl_crystal_description columnar
_exptl_crystal_F_000 2092
_exptl_crystal_recrystallization_method Dichloromethane/Hexane
_exptl_crystal_size_max 0.18
_exptl_crystal_size_mid 0.12
_exptl_crystal_size_min 0.10
_refine_diff_density_max 0.360
_refine_diff_density_min -0.410
_refine_diff_density_rms 0.069
_refine_ls_extinction_method none
_refine_ls_goodness_of_fit_ref 1.043
_refine_ls_hydrogen_treatment mixed
_refine_ls_matrix_type full
_refine_ls_number_parameters 310
_refine_ls_number_reflns 5270
_refine_ls_number_restraints 0
_refine_ls_restrained_S_all 1.043
_refine_ls_R_factor_all 0.1398
_refine_ls_R_factor_gt 0.0739
_refine_ls_shift/su_max 0.000
_refine_ls_shift/su_mean 0.000
_refine_ls_structure_factor_coef Fsqd
_refine_ls_weighting_details 'calc w=1/[\s^2^(Fo^2^)+(0.0776P)^2^+2.4870P] where P=(Fo^2^+2Fc^2^)/3'
_refine_ls_weighting_scheme calc
_refine_ls_wR_factor_gt 0.1578
_refine_ls_wR_factor_ref 0.1956
_reflns_number_gt 3037
_reflns_number_total 5270
_reflns_threshold_expression >2sigma(I)
_cod_data_source_file c6dt02443b3.cif
_cod_data_source_block exp_2134
_cod_depositor_comments 'Adding full bibliography for 7040008--7040010.cif.'
_cod_original_sg_symbol_H-M 'C 2/c'
_cod_database_code 7040010

loop_
_symmetry_equiv_pos_as_xyz
'x, y, z'
'-x, y, -z+1/2'
'x+1/2, y+1/2, z'
'-x+1/2, y+1/2, -z+1/2'
'-x, -y, -z'
'x, -y, z-1/2'
'-x+1/2, -y+1/2, -z'
'x+1/2, -y+1/2, z-1/2'

loop_
_atom_site_label
_atom_site_type_symbol
_atom_site_fract_x
_atom_site_fract_y
_atom_site_fract_z
_atom_site_U_iso_or_equiv
_atom_site_adp_type
_atom_site_occupancy
_atom_site_symmetry_multiplicity
_atom_site_calc_flag
_atom_site_refinement_flags
Cu1 Cu 0.2500 0.7500 0.5000 0.0357(3) Uani 1 2 d S
Cl1 Cl 0.25401(4) 0.78552(10) 0.30623(11) 0.0570(4) Uani 1 1 d .
O1 O 0.27872(10) 0.6218(2) 0.4627(3) 0.0469(9) Uani 1 1 d .
O2 O 0.14898(11) 0.7257(2) 0.2203(3) 0.0482(9) Uani 1 1 d .
N1 N 0.18991(11) 0.7338(2) 0.4557(3) 0.0338(10) Uani 1 1 d .
C1 C 0.16519(13) 0.7908(3) 0.4807(4) 0.0336(11) Uani 1 1 d .
C21 C 0.30089(19) 0.4414(3) 0.4129(5) 0.0649(17) Uani 1 1 d .
H21A H 0.3215 0.4252 0.4776 0.097 Uiso 1 1 calc R
H21B H 0.2907 0.3930 0.3683 0.097 Uiso 1 1 calc R
H21C H 0.2795 0.4682 0.4453 0.097 Uiso 1 1 calc R
C12 C 0.15865(15) 0.6520(3) 0.2817(5) 0.0444(13) Uani 1 1 d .
C7 C 0.17664(14) 0.6569(3) 0.4000(4) 0.0362(11) Uani 1 1 d .
C2 C 0.31426(15) 0.6322(3) 0.4592(4) 0.0343(11) Uani 1 1 d .
C19 C 0.31844(17) 0.5015(3) 0.3292(4) 0.0484(14) Uani 1 1 d .
C6 C 0.12210(14) 0.7859(3) 0.4617(4) 0.0433(13) Uani 1 1 d .
H6 H 0.1092 0.7415 0.4188 0.052 Uiso 1 1 calc R
C3 C 0.33899(15) 0.5735(3) 0.4019(4) 0.0403(12) Uani 1 1 d .
C5 C 0.39936(15) 0.6552(4) 0.4945(5) 0.0506(14) Uani 1 1 d .
C18 C 0.12264(18) 0.7629(4) 0.0179(5) 0.0604(16) Uani 1 1 d .
C22 C 0.28391(18) 0.5344(4) 0.2338(5) 0.0645(17) Uani 1 1 d .
H22A H 0.2632 0.5574 0.2736 0.097 Uiso 1 1 calc R
H22B H 0.2731 0.4895 0.1825 0.097 Uiso 1 1 calc R
H22C H 0.2941 0.5766 0.1862 0.097 Uiso 1 1 calc R
C13 C 0.15343(17) 0.7294(3) 0.1003(4) 0.0451(14) Uani 1 1 d .
C4 C 0.37883(16) 0.5868(3) 0.4244(5) 0.0525(15) Uani 1 1 d .
H4 H 0.3950 0.5486 0.3921 0.063 Uiso 1 1 calc R
C23 C 0.44502(16) 0.6541(5) 0.5142(6) 0.0718(19) Uani 1 1 d .
N2 N 0.0853(2) 0.7884(6) 0.0550(7) 0.101(2) Uani 1 1 d .
C10 C 0.1594(2) 0.5046(4) 0.2941(7) 0.087(2) Uani 1 1 d .
H10 H 0.1537 0.4530 0.2582 0.105 Uiso 1 1 calc R
O3 O 0.07103(17) 0.7427(6) 0.1259(7) 0.161(3) Uani 1 1 d .
C14 C 0.18824(18) 0.7064(3) 0.0602(5) 0.0537(14) Uani 1 1 d .
H14 H 0.2091 0.6832 0.1139 0.064 Uiso 1 1 calc R
C11 C 0.14945(19) 0.5750(4) 0.2271(5) 0.0650(17) Uani 1 1 d .
H11 H 0.1369 0.5715 0.1474 0.078 Uiso 1 1 calc R
C8 C 0.18629(17) 0.5848(3) 0.4657(5) 0.0564(15) Uani 1 1 d .
H8 H 0.1987 0.5879 0.5456 0.068 Uiso 1 1 calc R
C26 C 0.46242(19) 0.7314(5) 0.5815(8) 0.111(3) Uani 1 1 d .
H26A H 0.4572 0.7791 0.5301 0.167 Uiso 1 1 calc R
H26B H 0.4909 0.7248 0.6046 0.167 Uiso 1 1 calc R
H26C H 0.4501 0.7391 0.6523 0.167 Uiso 1 1 calc R
C25 C 0.4597(2) 0.5792(5) 0.5884(8) 0.112(3) Uani 1 1 d .
H25A H 0.4507 0.5824 0.6654 0.168 Uiso 1 1 calc R
H25B H 0.4885 0.5776 0.5999 0.168 Uiso 1 1 calc R
H25C H 0.4491 0.5297 0.5473 0.168 Uiso 1 1 calc R
O4 O 0.06866(18) 0.8487(5) 0.0129(8) 0.174(4) Uani 1 1 d .
C9 C 0.1774(2) 0.5080(4) 0.4121(7) 0.077(2) Uani 1 1 d .
H9 H 0.1835 0.4593 0.4558 0.092 Uiso 1 1 calc R
C16 C 0.1627(3) 0.7497(4) -0.1385(6) 0.080(2) Uani 1 1 d .
H16 H 0.1658 0.7554 -0.2190 0.096 Uiso 1 1 calc R
C15 C 0.1926(2) 0.7173(4) -0.0585(6) 0.0665(17) Uani 1 1 d .
H15 H 0.2166 0.7020 -0.0839 0.080 Uiso 1 1 calc R
C20 C 0.3480(2) 0.4541(4) 0.2629(5) 0.079(2) Uani 1 1 d .
H20A H 0.3586 0.4911 0.2086 0.118 Uiso 1 1 calc R
H20B H 0.3343 0.4090 0.2181 0.118 Uiso 1 1 calc R
H20C H 0.3696 0.4326 0.3205 0.118 Uiso 1 1 calc R
C17 C 0.1276(3) 0.7745(5) -0.1009(6) 0.088(2) Uani 1 1 d .
H17 H 0.1073 0.7988 -0.1552 0.105 Uiso 1 1 calc R
C24 C 0.46029(19) 0.6509(6) 0.3900(7) 0.124(3) Uani 1 1 d .
H24A H 0.4529 0.5988 0.3514 0.186 Uiso 1 1 calc R
H24B H 0.4890 0.6565 0.4023 0.186 Uiso 1 1 calc R
H24C H 0.4484 0.6955 0.3399 0.186 Uiso 1 1 calc R

loop_
_atom_site_aniso_label
_atom_site_aniso_U_11
_atom_site_aniso_U_22
_atom_site_aniso_U_33
_atom_site_aniso_U_23
_atom_site_aniso_U_13
_atom_site_aniso_U_12
Cu1 0.0351(5) 0.0420(5) 0.0314(5) 0.0009(4) 0.0095(3) 0.0089(4)
Cl1 0.0580(9) 0.0793(10) 0.0348(7) 0.0113(7) 0.0108(6) 0.0077(8)
O1 0.041(2) 0.045(2) 0.056(2) -0.0056(17) 0.0116(17) -0.0001(18)
O2 0.064(2) 0.046(2) 0.035(2) -0.0049(16) 0.0091(17) 0.0048(18)
N1 0.040(2) 0.034(2) 0.029(2) 0.0005(17) 0.0077(17) 0.0040(19)
C1 0.036(3) 0.039(3) 0.027(2) 0.003(2) 0.008(2) 0.006(2)
C21 0.097(5) 0.042(3) 0.054(4) -0.007(3) 0.007(3) -0.002(3)
C12 0.053(3) 0.039(3) 0.044(3) 0.000(3) 0.018(3) -0.004(3)
C7 0.044(3) 0.029(3) 0.038(3) 0.002(2) 0.015(2) 0.000(2)
C2 0.038(3) 0.038(3) 0.027(3) -0.003(2) 0.006(2) 0.006(2)
C19 0.068(4) 0.045(3) 0.033(3) -0.009(2) 0.010(3) 0.003(3)
C6 0.036(3) 0.050(3) 0.044(3) -0.008(3) 0.007(2) -0.001(3)
C3 0.048(3) 0.043(3) 0.030(3) -0.004(2) 0.006(2) 0.014(3)
C5 0.042(3) 0.066(4) 0.043(3) -0.005(3) 0.006(2) 0.010(3)
C18 0.051(4) 0.077(5) 0.050(4) 0.001(3) -0.004(3) -0.008(3)
C22 0.090(5) 0.065(4) 0.036(3) -0.004(3) 0.002(3) -0.001(3)
C13 0.059(4) 0.037(3) 0.038(3) -0.008(2) 0.003(3) -0.016(3)
C4 0.051(4) 0.059(4) 0.049(3) -0.011(3) 0.013(3) 0.027(3)
C23 0.034(3) 0.108(6) 0.073(4) -0.026(4) 0.008(3) 0.009(4)
N2 0.061(5) 0.151(7) 0.083(5) 0.009(5) -0.009(4) 0.004(5)
C10 0.148(7) 0.032(4) 0.088(6) -0.010(4) 0.038(5) -0.027(4)
O3 0.062(4) 0.296(10) 0.125(6) 0.030(6) 0.021(4) 0.025(5)
C14 0.066(4) 0.049(4) 0.048(3) -0.007(3) 0.015(3) -0.002(3)
C11 0.090(5) 0.053(4) 0.054(4) -0.008(3) 0.018(3) -0.019(3)
C8 0.079(4) 0.037(3) 0.056(4) 0.005(3) 0.018(3) -0.002(3)
C26 0.035(4) 0.162(8) 0.136(7) -0.059(6) 0.011(4) -0.005(4)
C25 0.065(5) 0.132(8) 0.128(7) 0.001(6) -0.017(5) 0.030(5)
O4 0.078(4) 0.188(8) 0.247(9) 0.059(6) -0.003(5) 0.046(5)
C9 0.115(6) 0.036(4) 0.083(5) 0.011(3) 0.027(4) -0.009(4)
C16 0.115(6) 0.084(5) 0.045(4) -0.006(4) 0.025(4) -0.026(5)
C15 0.085(5) 0.059(4) 0.061(4) -0.012(3) 0.025(4) -0.008(4)
C20 0.098(5) 0.075(5) 0.067(4) -0.032(4) 0.020(4) 0.023(4)
C17 0.108(6) 0.098(6) 0.049(4) 0.019(4) -0.016(4) -0.011(5)
C24 0.049(4) 0.230(11) 0.098(6) -0.045(6) 0.024(4) -0.002(5)

loop_
_atom_type_symbol
_atom_type_description
_atom_type_scat_dispersion_real
_atom_type_scat_dispersion_imag
_atom_type_scat_source
C C 0.0033 0.0016 'International Tables Vol C Tables 4.2.6.8 and 6.1.1.4'
H H 0.0000 0.0000 'International Tables Vol C Tables 4.2.6.8 and 6.1.1.4'
N N 0.0061 0.0033 'International Tables Vol C Tables 4.2.6.8 and 6.1.1.4'
O O 0.0106 0.0060 'International Tables Vol C Tables 4.2.6.8 and 6.1.1.4'
Cu Cu 0.3201 1.2651 'International Tables Vol C Tables 4.2.6.8 and 6.1.1.4'
Cl Cl 0.1484 0.1585 'International Tables Vol C Tables 4.2.6.8 and 6.1.1.4'

loop_
_geom_angle_atom_site_label_1
_geom_angle_atom_site_label_2
_geom_angle_atom_site_label_3
_geom_angle
_geom_angle_site_symmetry_1
_geom_angle_site_symmetry_3
N1 Cu1 N1 180.00(6) . 7_566
N1 Cu1 Cl1 89.86(11) . 7_566
N1 Cu1 Cl1 90.14(11) 7_566 7_566
N1 Cu1 Cl1 90.14(11) . .
N1 Cu1 Cl1 89.86(11) 7_566 .
Cl1 Cu1 Cl1 180.0 7_566 .
N1 Cu1 O1 74.50(13) . 7_566
N1 Cu1 O1 105.50(13) 7_566 7_566
Cl1 Cu1 O1 87.87(9) 7_566 7_566
Cl1 Cu1 O1 92.13(9) . 7_566
N1 Cu1 O1 105.50(13) . .
N1 Cu1 O1 74.50(13) 7_566 .
Cl1 Cu1 O1 92.13(9) 7_566 .
Cl1 Cu1 O1 87.87(9) . .
O1 Cu1 O1 180.000(1) 7_566 .
C2 O1 Cu1 108.7(3) . .
C13 O2 C12 118.0(4) . .
C1 N1 C7 122.7(4) . .
C1 N1 Cu1 120.4(3) . .
C7 N1 Cu1 116.9(3) . .
N1 C1 C6 126.6(4) . .
N1 C1 C2 114.0(4) . 7_566
C6 C1 C2 119.3(4) . 7_566
C7 C12 O2 117.8(4) . .
C7 C12 C11 120.7(5) . .
O2 C12 C11 121.5(5) . .
C12 C7 C8 119.9(5) . .
C12 C7 N1 122.3(4) . .
C8 C7 N1 117.5(4) . .
O1 C2 C3 123.6(4) . .
O1 C2 C1 118.7(4) . 7_566
C3 C2 C1 117.8(4) . 7_566
C3 C19 C21 109.8(4) . .
C3 C19 C20 111.3(5) . .
C21 C19 C20 109.0(5) . .
C3 C19 C22 110.0(4) . .
C21 C19 C22 108.7(5) . .
C20 C19 C22 108.0(4) . .
C5 C6 C1 120.0(5) 7_566 .
C4 C3 C2 115.6(4) . .
C4 C3 C19 125.4(4) . .
C2 C3 C19 118.8(4) . .
C6 C5 C4 119.7(5) 7_566 .
C6 C5 C23 123.3(5) 7_566 .
C4 C5 C23 116.9(5) . .
C17 C18 C13 120.4(6) . .
C17 C18 N2 118.8(6) . .
C13 C18 N2 120.9(6) . .
C14 C13 O2 122.5(5) . .
C14 C13 C18 118.4(5) . .
O2 C13 C18 119.0(5) . .
C3 C4 C5 126.5(5) . .
C25 C23 C5 109.1(6) . .
C25 C23 C26 108.2(6) . .
C5 C23 C26 111.4(5) . .
C25 C23 C24 110.1(6) . .
C5 C23 C24 109.7(5) . .
C26 C23 C24 108.4(6) . .
O4 N2 O3 122.6(8) . .
O4 N2 C18 119.9(8) . .
O3 N2 C18 117.4(8) . .
C9 C10 C11 122.1(6) . .
C13 C14 C15 120.7(6) . .
C10 C11 C12 118.2(6) . .
C7 C8 C9 119.9(6) . .
C10 C9 C8 119.2(6) . .
C15 C16 C17 119.9(6) . .
C16 C15 C14 120.9(6) . .
C16 C17 C18 119.8(6) . .

loop_
_geom_bond_atom_site_label_1
_geom_bond_atom_site_label_2
_geom_bond_distance
_geom_bond_site_symmetry_2
Cu1 N1 2.025(4) .
Cu1 N1 2.025(4) 7_566
Cu1 Cl1 2.2734(12) 7_566
Cu1 Cl1 2.2734(12) .
Cu1 O1 2.344(3) 7_566
Cu1 O1 2.344(3) .
O1 C2 1.215(5) .
O2 C13 1.379(6) .
O2 C12 1.386(6) .
N1 C1 1.298(5) .
N1 C7 1.426(6) .
C1 C6 1.436(6) .
C1 C2 1.525(6) 7_566
C21 C19 1.530(7) .
C12 C7 1.374(7) .
C12 C11 1.396(7) .
C7 C8 1.387(7) .
C2 C3 1.471(6) .
C2 C1 1.525(6) 7_566
C19 C3 1.521(7) .
C19 C20 1.536(7) .
C19 C22 1.547(7) .
C6 C5 1.332(7) 7_566
C3 C4 1.343(7) .
C5 C6 1.332(7) 7_566
C5 C4 1.464(7) .
C5 C23 1.519(7) .
C18 C17 1.383(9) .
C18 C13 1.387(7) .
C18 N2 1.444(9) .
C13 C14 1.370(7) .
C23 C25 1.505(9) .
C23 C26 1.525(9) .
C23 C24 1.560(9) .
N2 O4 1.181(8) .
N2 O3 1.234(8) .
C10 C9 1.370(8) .
C10 C11 1.372(8) .
C14 C15 1.374(8) .
C8 C9 1.387(8) .
C16 C15 1.347(9) .
C16 C17 1.373(10) .
